data_2200352
loop_
_publ_author_name
'Simon Fielder'
'Daryl D. Rowan'
'Michael S. Sherburn'
'Anthony K. Burrell'

_publ_section_title
;
 1-(Cholest-4-en-3\b-yl)-2,2,2-trichloroethanimidate <i>tert</i>-butyl
 methyl ether hemisolvate
;
_journal_issue 6
_journal_name_full 'Acta Crystallographica Section E'
_journal_page_first o533
_journal_page_last o534
_journal_paper_doi 10.1107/S160053680100825X
_journal_volume 57
_journal_year 2001
_chemical_formula_iupac 'C29 H45 Cl3 N O, 0.5C5 H12 O1'
_chemical_formula_moiety 'C29 H45 Cl3 N O, 0.5C5 H12 O1'
_chemical_formula_sum 'C31.5 H51 Cl3 N O1.5'
_chemical_formula_weight 574.08
_chemical_name_common 'Cholesteryl Trichloroacetimidate'
_chemical_name_systematic
;
?
;
_space_group_IT_number 5
_symmetry_cell_setting monoclinic
_symmetry_space_group_name_Hall 'C 2y'
_symmetry_space_group_name_H-M 'C 1 2 1'
_cell_angle_alpha 90
_cell_angle_beta 109.14(7)
_cell_angle_gamma 90
_cell_formula_units_Z 4
_cell_length_a 29.037(13)
_cell_length_b 9.072(6)
_cell_length_c 12.628(6)
_cell_measurement_reflns_used 25
_cell_measurement_temperature 173(2)
_cell_measurement_theta_max 16
_cell_measurement_theta_min 9
_cell_volume 3143(3)
_computing_cell_refinement CAD-4/PC
_computing_data_collection 'CAD-4/PC (Enraf-Nonius, 1993)'
_computing_data_reduction 'XCAD4B (Harms, 1994)'
_computing_molecular_graphics 'ORTEP-3 (Farrugia, 1997)'
_computing_publication_material SHELXL97
_computing_structure_refinement 'SHELXL97 (Sheldrick, 1997)'
_computing_structure_solution 'SHELXS97 (Sheldrick, 1997)'
_diffrn_ambient_temperature 173(2)
_diffrn_measured_fraction_theta_max .990
_diffrn_measurement_device_type 'Enraf-Nonius CAD-4 '
_diffrn_measurement_method '\w scans'
_diffrn_radiation_monochromator graphite
_diffrn_radiation_source 'fine-focus sealed tube'
_diffrn_radiation_type MoK\a
_diffrn_radiation_wavelength .71073
_diffrn_reflns_av_R_equivalents .022
_diffrn_reflns_av_sigmaI/netI .024
_diffrn_reflns_limit_h_max 0
_diffrn_reflns_limit_h_min -33
_diffrn_reflns_limit_k_max 10
_diffrn_reflns_limit_k_min 0
_diffrn_reflns_limit_l_max 14
_diffrn_reflns_limit_l_min -12
_diffrn_reflns_number 3008
_diffrn_reflns_theta_full 25.0
_diffrn_reflns_theta_max 25.0
_diffrn_reflns_theta_min 1.5
_diffrn_standards_decay_% <2
_diffrn_standards_interval_count 100
_diffrn_standards_number 3
_exptl_absorpt_coefficient_mu .318
_exptl_absorpt_correction_T_max .911
_exptl_absorpt_correction_T_min .857
_exptl_absorpt_correction_type empirical
_exptl_absorpt_process_details '(North et al., 1968)'
_exptl_crystal_colour colorless
_exptl_crystal_density_diffrn 1.213
_exptl_crystal_density_method 'not measured'
_exptl_crystal_description plate
_exptl_crystal_F_000 1240
_exptl_crystal_size_max .50
_exptl_crystal_size_mid .50
_exptl_crystal_size_min .30
_refine_diff_density_max .97
_refine_diff_density_min -.72
_refine_ls_abs_structure_details 'Flack (1983)'
_refine_ls_abs_structure_Flack .00(18)
_refine_ls_extinction_method none
_refine_ls_goodness_of_fit_ref 1.03
_refine_ls_hydrogen_treatment constr
_refine_ls_matrix_type full
_refine_ls_number_parameters 358
_refine_ls_number_reflns 2926
_refine_ls_number_restraints 8
_refine_ls_restrained_S_all 1.03
_refine_ls_R_factor_all .086
_refine_ls_R_factor_gt .078
_refine_ls_shift/su_max .048
_refine_ls_shift/su_mean .004
_refine_ls_structure_factor_coef Fsqd
_refine_ls_weighting_details 'calc w = 1/[\s^2^(Fo^2^)+(0.1249P)^2^+13.5363P] where P = (Fo^2^+2Fc^2^)/3'
_refine_ls_weighting_scheme calc
_refine_ls_wR_factor_ref .221
_reflns_number_gt 2640
_reflns_number_total 2926
_reflns_threshold_expression I>2\s(I)
_cod_data_source_file tk6022.cif
_cod_data_source_block I
_cod_original_sg_symbol_H-M 'C 2'
_cod_original_formula_sum 'C31.50 H51 Cl3 N O1.50'
_cod_database_code 2200352
_cod_database_fobs_code 2200352

loop_
_symmetry_equiv_pos_as_xyz
'x, y, z'
'-x, y, -z'
'x+1/2, y+1/2, z'
'-x+1/2, y+1/2, -z'

loop_
_atom_site_label
_atom_site_fract_x
_atom_site_fract_y
_atom_site_fract_z
_atom_site_U_iso_or_equiv
_atom_site_adp_type
_atom_site_calc_flag
_atom_site_refinement_flags
_atom_site_occupancy
_atom_site_disorder_assembly
_atom_site_disorder_group
_atom_site_type_symbol
Cl11 .01083(10) .0125(3) .3192(2) .0697(8) Uani d . 1 . . Cl
Cl12 .00509(11) -.2983(3) .3199(3) .0861(10) Uani d . 1 . . Cl
Cl13 .07229(9) -.1487(5) .50617(18) .0843(9) Uani d . 1 . . Cl
O1 .07050(19) -.1069(6) .2047(4) .0447(13) Uani d . 1 . . O
N1 .1259(3) -.2227(10) .3493(7) .062(2) Uani d . 1 . . N
C28 .0834(3) -.1651(10) .3022(6) .050(2) Uani d . 1 . . C
C1 .1044(2) -.1309(9) -.0568(6) .0371(15) Uani d . 1 . . C
H1C .1171 -.2330 -.0463 .045 Uiso calc R 1 . . H
H1D .0842 -.1198 -.1365 .045 Uiso calc R 1 . . H
C2 .0719(2) -.1086(9) .0158(6) .0415(17) Uani d . 1 . . C
H2A .0565 -.0101 .0014 .050 Uiso calc R 1 . . H
H2B .0459 -.1841 -.0026 .050 Uiso calc R 1 . . H
C3 .1029(3) -.1215(8) .1368(6) .0398(17) Uani d . 1 . . C
H3A .1186 -.2211 .1499 .048 Uiso calc R 1 . . H
C4 .1418(3) -.0057(9) .1692(6) .0402(16) Uani d . 1 . . C
H4A .1619 -.0183 .2489 .048 Uiso calc R 1 . . H
H4B .1266 .0931 .1603 .048 Uiso calc R 1 . . H
C5 .1741(3) -.0175(7) .0962(5) .0328(14) Uani d . 1 . . C
C6 .2215(2) -.0192(7) .1417(5) .0326(14) Uani d . 1 . . C
H6A .2348 -.0157 .2212 .039 Uiso calc R 1 . . H
C7 .2566(2) -.0265(8) .0764(5) .0331(15) Uani d . 1 . . C
H7A .2727 -.1242 .0886 .040 Uiso calc R 1 . . H
H7B .2822 .0491 .1059 .040 Uiso calc R 1 . . H
C8 .2323(2) -.0022(7) -.0501(5) .0275(13) Uani d . 1 . . C
H8A .2268 .1058 -.0647 .033 Uiso calc R 1 . . H
C9 .1830(2) -.0811(8) -.0907(5) .0289(13) Uani d . 1 . . C
H9A .1897 -.1867 -.0682 .035 Uiso calc R 1 . . H
C10 .1474(2) -.0242(8) -.0314(5) .0308(14) Uani d . 1 . . C
C11 .1608(2) -.0798(9) -.2208(5) .0355(15) Uani d . 1 . . C
H11A .1315 -.1434 -.2435 .043 Uiso calc R 1 . . H
H11B .1502 .0218 -.2459 .043 Uiso calc R 1 . . H
C12 .1963(2) -.1336(9) -.2812(5) .0340(14) Uani d . 1 . . C
H12A .2041 -.2389 -.2636 .041 Uiso calc R 1 . . H
H12B .1806 -.1242 -.3633 .041 Uiso calc R 1 . . H
C13 .2431(2) -.0428(7) -.2438(5) .0268(13) Uani d . 1 . . C
C14 .2645(2) -.0593(7) -.1145(5) .0271(13) Uani d . 1 . . C
H14A .2687 -.1674 -.0988 .033 Uiso calc R 1 . . H
C15 .3155(2) .0053(8) -.0864(5) .0327(14) Uani d . 1 . . C
H15A .3375 -.0344 -.0146 .039 Uiso calc R 1 . . H
H15B .3148 .1141 -.0816 .039 Uiso calc R 1 . . H
C16 .3318(2) -.0453(8) -.1867(5) .0347(15) Uani d . 1 . . C
H16A .3567 -.1241 -.1625 .042 Uiso calc R 1 . . H
H16B .3461 .0385 -.2154 .042 Uiso calc R 1 . . H
C17 .2854(2) -.1040(7) -.2800(5) .0295(14) Uani d . 1 . . C
H17A .2851 -.2138 -.2730 .035 Uiso calc R 1 . . H
C18 .2331(3) .1197(8) -.2805(6) .0365(16) Uani d . 1 . . C
H18A .2195 .1248 -.3624 .055 Uiso calc R 1 . . H
H18B .2636 .1756 -.2547 .055 Uiso calc R 1 . . H
H18C .2098 .1618 -.2476 .055 Uiso calc R 1 . . H
C19 .1284(3) .1321(9) -.0713(6) .0413(17) Uani d . 1 . . C
H19A .1061 .1642 -.0319 .062 Uiso calc R 1 . . H
H19B .1110 .1305 -.1522 .062 Uiso calc R 1 . . H
H19C .1559 .2006 -.0550 .062 Uiso calc R 1 . . H
C20 .2863(2) -.0675(8) -.3993(5) .0353(15) Uani d . 1 . . C
H20A .2887 .0420 -.4048 .042 Uiso calc R 1 . . H
C21 .2408(3) -.1169(11) -.4917(6) .047(2) Uani d . 1 . . C
H21A .2436 -.0915 -.5647 .070 Uiso calc R 1 . . H
H21B .2122 -.0673 -.4830 .070 Uiso calc R 1 . . H
H21C .2370 -.2238 -.4871 .070 Uiso calc R 1 . . H
C22 .3316(2) -.1351(10) -.4167(5) .0391(15) Uani d . 1 . . C
H22A .3283 -.2437 -.4184 .047 Uiso calc R 1 . . H
H22B .3605 -.1092 -.3518 .047 Uiso calc R 1 . . H
C23 .3403(3) -.0844(9) -.5244(6) .0433(17) Uani d . 1 . . C
H23A .3412 .0247 -.5260 .052 Uiso calc R 1 . . H
H23B .3129 -.1178 -.5901 .052 Uiso calc R 1 . . H
C24 .3878(2) -.1448(11) -.5329(5) .0437(17) Uani d . 1 . . C
H24A .4153 -.0947 -.4762 .052 Uiso calc R 1 . . H
H24B .3899 -.2509 -.5137 .052 Uiso calc R 1 . . H
C25 .3946(3) -.1277(10) -.6466(8) .063(2) Uani d D 1 . . C
H25A .3700 -.1947 -.6984 .075 Uiso calc R 1 . . H
C26 .3853(3) .0228(11) -.7004(8) .068(3) Uani d D 1 . . C
H26A .3530 .0577 -.7025 .103 Uiso calc R 1 . . H
H26B .3864 .0167 -.7769 .103 Uiso calc R 1 . . H
H26C .4102 .0918 -.6566 .103 Uiso calc R 1 . . H
C27 .4449(3) -.1883(11) -.6420(8) .060(2) Uani d D 1 . . C
H27A .4491 -.1754 -.7153 .091 Uiso calc R 1 . . H
H27B .4468 -.2934 -.6229 .091 Uiso calc R 1 . . H
H27C .4706 -.1347 -.5849 .091 Uiso calc R 1 . . H
C29 .0451(2) -.1490(9) .3604(5) .0371(15) Uani d . 1 . . C
C100 .0000 .3864(11) .0000 .065(4) Uani d SD 1 . . C
C200 .0400(14) .467(6) -.034(4) .067(14) Uani d PD .50 . . C
H20B .0257 .5152 -.1044 .101 Uiso d PR .50 . . H
H20C .0555 .5385 .0227 .101 Uiso d PR .50 . . H
H20D .0638 .3966 -.0396 .101 Uiso d PR .50 . . H
O2 -.0252(7) .2675(17) -.0709(13) .081(6) Uani d PD .50 . . O
C500 -.0429(10) .323(3) -.1845(16) .071(7) Uani d PD .50 . . C
H50A -.0593 .2456 -.2350 .106 Uiso d PR .50 . . H
H50B -.0652 .4027 -.1892 .106 Uiso d PR .50 . . H
H50C -.0157 .3573 -.2047 .106 Uiso d PR .50 . . H
C300 .0192(10) .299(3) .1115(16) .081(12) Uani d PD .50 . . C
H30A -.0063 .2499 .1303 .121 Uiso d PR .50 . . H
H30B .0429 .2283 .1062 .121 Uiso d PR .50 . . H
H30C .0346 .3701 .1686 .121 Uiso d PR .50 . . H
C400 -.0397(15) .493(5) .011(4) .055(11) Uani d PD .50 . . C
H40A -.0533 .5421 -.0595 .082 Uiso d PR .50 . . H
H40B -.0646 .4356 .0267 .082 Uiso d PR .50 . . H
H40C -.0270 .5642 .0694 .082 Uiso d PR .50 . . H

loop_
_atom_site_aniso_label
_atom_site_aniso_U_11
_atom_site_aniso_U_22
_atom_site_aniso_U_33
_atom_site_aniso_U_12
_atom_site_aniso_U_13
_atom_site_aniso_U_23
Cl11 .0944(18) .0650(15) .0753(15) .0431(14) .0625(14) .0222(12)
Cl12 .0665(16) .0654(17) .129(3) -.0240(13) .0362(16) -.0253(17)
Cl13 .0711(14) .133(3) .0412(10) .0221(18) .0076(9) -.0039(15)
O1 .054(3) .044(3) .054(3) .019(2) .041(2) .024(2)
N1 .056(4) .071(5) .061(4) .013(4) .023(3) .013(4)
C28 .061(4) .056(5) .044(4) .029(4) .033(3) .024(4)
C1 .034(3) .038(4) .047(4) .004(3) .023(3) .005(3)
C2 .036(3) .043(4) .050(4) .007(3) .021(3) .008(3)
C3 .044(4) .031(4) .057(4) .009(3) .035(3) .014(3)
C4 .052(4) .040(4) .038(4) .009(4) .026(3) .006(3)
C5 .047(4) .026(3) .029(3) .001(3) .017(3) .006(3)
C6 .046(4) .026(3) .027(3) .000(3) .014(3) .001(3)
C7 .042(4) .033(4) .028(3) -.004(3) .017(3) -.002(3)
C8 .037(3) .024(3) .024(3) -.001(3) .014(2) .001(3)
C9 .038(3) .028(3) .026(3) .001(3) .017(3) .003(3)
C10 .041(3) .031(3) .026(3) .002(3) .019(3) .008(3)
C11 .033(3) .045(4) .030(3) -.003(3) .012(3) -.003(3)
C12 .034(3) .043(4) .028(3) -.007(3) .014(2) -.004(3)
C13 .033(3) .028(3) .025(3) -.006(3) .016(2) -.002(2)
C14 .032(3) .025(3) .025(3) -.001(3) .011(2) -.003(3)
C15 .037(3) .038(4) .029(3) -.007(3) .018(3) -.008(3)
C16 .036(3) .036(4) .035(3) -.010(3) .015(3) -.008(3)
C17 .036(3) .026(3) .028(3) -.001(3) .012(3) -.003(3)
C18 .046(4) .035(4) .036(4) .008(3) .023(3) .005(3)
C19 .045(4) .036(4) .046(4) .009(3) .019(3) .010(3)
C20 .040(4) .035(4) .035(3) -.006(3) .019(3) -.005(3)
C21 .045(4) .065(6) .035(3) .003(4) .019(3) -.003(4)
C22 .041(3) .046(4) .037(3) .007(4) .022(3) -.008(3)
C23 .055(4) .037(4) .049(4) -.001(3) .033(4) -.008(3)
C24 .037(3) .065(5) .034(3) .008(4) .019(3) -.004(4)
C25 .073(5) .061(6) .074(6) .011(5) .052(5) .006(5)
C26 .060(5) .100(8) .060(5) .016(6) .040(4) .021(6)
C27 .066(5) .070(6) .069(5) .008(5) .053(5) -.006(5)
C29 .041(3) .035(4) .040(3) .006(3) .019(3) .003(3)
C100 .046(6) .028(6) .109(11) .000 .007(7) .000
C200 .047(16) .039(13) .09(3) -.001(10) -.015(15) -.017(16)
O2 .087(13) .035(10) .150(16) -.018(7) .080(12) -.004(10)
C500 .090(17) .068(15) .088(15) .002(13) .074(14) .005(13)
C300 .062(15) .026(12) .18(4) .020(11) .08(2) .01(2)
C400 .054(17) .06(3) .058(15) .015(14) .023(13) -.004(17)

loop_
_atom_type_symbol
_atom_type_description
_atom_type_scat_dispersion_real
_atom_type_scat_dispersion_imag
_atom_type_scat_source
C C .0033 .0016 'International Tables Vol C Tables 4.2.6.8 and 6.1.1.4'
H H .0000 .0000 'International Tables Vol C Tables 4.2.6.8 and 6.1.1.4'
O O .0106 .0060 'International Tables Vol C Tables 4.2.6.8 and 6.1.1.4'
Cl Cl .1484 .1585 'International Tables Vol C Tables 4.2.6.8 and 6.1.1.4'
N N .0061 .0033 'International Tables Vol C Tables 4.2.6.8 and 6.1.1.4'

loop_
_geom_angle_atom_site_label_1
_geom_angle_atom_site_label_2
_geom_angle_atom_site_label_3
_geom_angle_site_symmetry_1
_geom_angle_site_symmetry_3
_geom_angle
C28 O1 C3 . . 118.8(5)
O1 C28 N1 . . 123.1(7)
O1 C28 C29 . . 113.2(6)
N1 C28 C29 . . 123.6(6)
C10 C1 C2 . . 114.4(6)
C3 C2 C1 . . 108.6(5)
O1 C3 C4 . . 110.3(6)
O1 C3 C2 . . 107.5(5)
C4 C3 C2 . . 111.7(6)
C3 C4 C5 . . 110.2(6)
C6 C5 C4 . . 120.3(6)
C6 C5 C10 . . 123.7(6)
C4 C5 C10 . . 116.0(6)
C5 C6 C7 . . 124.3(6)
C6 C7 C8 . . 113.6(5)
C14 C8 C9 . . 109.5(5)
C14 C8 C7 . . 110.8(5)
C9 C8 C7 . . 110.0(5)
C8 C9 C10 . . 112.4(5)
C8 C9 C11 . . 111.7(5)
C10 C9 C11 . . 113.3(5)
C1 C10 C5 . . 109.9(5)
C1 C10 C19 . . 109.4(6)
C5 C10 C19 . . 107.9(6)
C1 C10 C9 . . 108.5(5)
C5 C10 C9 . . 109.3(5)
C19 C10 C9 . . 111.9(5)
C12 C11 C9 . . 113.9(5)
C13 C12 C11 . . 110.3(6)
C12 C13 C17 . . 115.3(5)
C12 C13 C18 . . 111.2(6)
C17 C13 C18 . . 110.1(5)
C12 C13 C14 . . 106.3(5)
C17 C13 C14 . . 101.2(5)
C18 C13 C14 . . 112.3(5)
C15 C14 C8 . . 117.8(5)
C15 C14 C13 . . 103.3(5)
C8 C14 C13 . . 115.3(5)
C14 C15 C16 . . 103.2(5)
C15 C16 C17 . . 107.2(5)
C13 C17 C20 . . 118.6(5)
C13 C17 C16 . . 103.1(5)
C20 C17 C16 . . 111.9(5)
C21 C20 C22 . . 110.1(6)
C21 C20 C17 . . 113.4(5)
C22 C20 C17 . . 110.1(6)
C20 C22 C23 . . 114.0(6)
C22 C23 C24 . . 111.9(6)
C25 C24 C23 . . 115.5(6)
C26 C25 C24 . . 117.3(7)
C26 C25 C27 . . 111.5(7)
C24 C25 C27 . . 110.0(7)
C28 C29 Cl12 . . 107.7(6)
C28 C29 Cl13 . . 111.0(5)
Cl12 C29 Cl13 . . 109.6(4)
C28 C29 Cl11 . . 111.7(5)
Cl12 C29 Cl11 . . 107.6(4)
Cl13 C29 Cl11 . . 109.1(4)
O2 C100 O2 . 2 82.9(17)
O2 C100 C400 . 2 130.8(19)
O2 C100 C400 2 2 106(2)
O2 C100 C400 . . 106(2)
O2 C100 C400 2 . 130.8(19)
C400 C100 C400 2 . 103(4)
O2 C100 C200 . . 117(2)
O2 C100 C200 2 . 104(2)
C400 C100 C200 2 . 14(4)
C400 C100 C200 . . 112.5(14)
O2 C100 C200 . 2 104(2)
O2 C100 C200 2 2 117(2)
C400 C100 C200 2 2 112.5(14)
C400 C100 C200 . 2 14(4)
C200 C100 C200 . 2 124(4)
O2 C100 C300 . 2 25.1(9)
O2 C100 C300 2 2 98.1(15)
C400 C100 C300 2 2 107(2)
C400 C100 C300 . 2 110(2)
C200 C100 C300 . 2 94(2)
C200 C100 C300 2 2 114(2)
O2 C100 C300 . . 98.1(15)
O2 C100 C300 2 . 25.1(9)
C400 C100 C300 2 . 110(2)
C400 C100 C300 . . 107(2)
C200 C100 C300 . . 114(2)
C200 C100 C300 2 . 94(2)
C300 C100 C300 2 . 119(2)
C400 C200 C100 2 . 83(3)
C300 O2 C100 2 . 86.9(14)
C300 O2 C500 2 . 34(3)
C100 O2 C500 . . 107.5(17)
C300 C500 O2 2 . 22.4(17)
O2 C300 C500 2 2 123(5)
O2 C300 C100 2 . 68.0(12)
C500 C300 C100 2 . 133(3)
C200 C400 C100 2 . 83(3)

loop_
_geom_bond_atom_site_label_1
_geom_bond_atom_site_label_2
_geom_bond_site_symmetry_2
_geom_bond_distance
_geom_bond_publ_flag
Cl11 C29 . 1.752(8) ?
Cl12 C29 . 1.749(8) ?
Cl13 C29 . 1.749(7) ?
O1 C28 . 1.277(9) ?
O1 C3 . 1.474(7) ?
N1 C28 . 1.291(10) ?
C28 C29 . 1.527(9) ?
C1 C10 . 1.530(10) ?
C1 C2 . 1.528(9) ?
C2 C3 . 1.502(10) ?
C3 C4 . 1.498(11) ?
C4 C5 . 1.519(9) ?
C5 C6 . 1.306(10) ?
C5 C10 . 1.544(9) ?
C6 C7 . 1.506(9) ?
C7 C8 . 1.536(8) ?
C8 C14 . 1.518(8) ?
C8 C9 . 1.529(9) ?
C9 C10 . 1.549(8) ?
C9 C11 . 1.557(8) ?
C10 C19 . 1.544(10) ?
C11 C12 . 1.548(9) ?
C12 C13 . 1.527(9) ?
C13 C17 . 1.546(8) ?
C13 C18 . 1.544(10) ?
C13 C14 . 1.552(8) ?
C14 C15 . 1.523(9) ?
C15 C16 . 1.559(8) ?
C16 C17 . 1.566(9) ?
C17 C20 . 1.551(9) ?
C20 C21 . 1.516(10) ?
C20 C22 . 1.531(9) ?
C22 C23 . 1.534(10) ?
C23 C24 . 1.521(9) ?
C24 C25 . 1.519(10) ?
C25 C26 . 1.510(9) ?
C25 C27 . 1.544(8) ?
C100 O2 . 1.439(10) ?
C100 O2 2 1.439(10) ?
C100 C400 2 1.543(10) ?
C100 C400 . 1.543(10) ?
C100 C200 . 1.544(10) ?
C100 C200 2 1.544(10) ?
C100 C300 2 1.550(10) ?
C100 C300 . 1.550(10) ?
C200 C400 2 .37(10) ?
O2 C300 2 .66(2) ?
O2 C500 . 1.446(10) ?
C500 C300 2 .98(3) ?
C300 O2 2 .66(2) ?
C300 C500 2 .98(3) ?
C400 C200 2 .37(10) ?
